data_7237204
loop_
_publ_author_name
'Frentzel-Beyme, Louis'
'Klo\&s, Marvin'
'Pallach, Roman'
'Salamon, Soma'
'Moldenhauer, Henning'
'Landers, Joachim'
'Wende, Heiko'
'Debus, J\"org'
'Henke, Sebastian'

_publ_section_title
;
 Porous purple glass -- a cobalt imidazolate glass with accessible
 porosity from a meltable cobalt imidazolate framework
;
_journal_issue 3
_journal_name_full 'Journal of Materials Chemistry A'
_journal_page_first 985
_journal_paper_doi 10.1039/C8TA08016J
_journal_volume 7
_journal_year 2019
_chemical_formula_moiety 'C7 H6.50 Co N4'
_chemical_formula_sum 'C7 H6.5 Co N4'
_chemical_formula_weight 205.59
_chemical_name_systematic ZIF-62-Co-bim0.30
_space_group_crystal_system orthorhombic
_space_group_IT_number 61
_space_group_name_Hall '-P 2ac 2ab'
_space_group_name_H-M_alt 'P b c a'
_atom_sites_solution_hydrogens geom
_atom_sites_solution_primary direct
_audit_creation_date 2018-06-15
_audit_creation_method
;
Olex2 1.2
(compiled 2018.05.29 svn.r3510 for OlexSys, GUI svn.r5506)
;
_audit_update_record
;
2018-06-16 deposited with the CCDC.
2019-01-03 downloaded from the CCDC.
;
_cell_angle_alpha 90
_cell_angle_beta 90
_cell_angle_gamma 90
_cell_formula_units_Z 16
_cell_length_a 15.4329(12)
_cell_length_b 15.6983(9)
_cell_length_c 18.1310(12)
_cell_measurement_reflns_used 3527
_cell_measurement_temperature 100(2)
_cell_measurement_theta_max 26.2190
_cell_measurement_theta_min 2.8150
_cell_volume 4392.6(5)
_computing_cell_refinement 'CrysAlisPro 1.171.38.46 (Rigaku OD, 2015)'
_computing_data_collection 'CrysAlisPro 1.171.38.46 (Rigaku OD, 2015)'
_computing_data_reduction 'CrysAlisPro 1.171.38.46 (Rigaku OD, 2015)'
_computing_molecular_graphics 'Olex2 (Dolomanov et al., 2009)'
_computing_publication_material 'Olex2 (Dolomanov et al., 2009)'
_computing_structure_refinement 'ShelXL (Sheldrick, 2015)'
_computing_structure_solution 'XS (Sheldrick, 2008)'
_diffrn_ambient_temperature 100(2)
_diffrn_detector 'CCD plate'
_diffrn_detector_area_resol_mean 16.0560
_diffrn_detector_type Sapphire3
_diffrn_measured_fraction_theta_full 0.999
_diffrn_measured_fraction_theta_max 1.000
_diffrn_measurement_details
;
List of Runs (angles in degrees, time in seconds):

  # Type    Start    End  Width  t~exp~   \w     \q     \k     \f   Frames
#--------------------------------------------------------------------------
  1  \w     46.00 111.00   1.00   40.00    --   37.46 179.00-150.00   65
  2  \w     41.00  85.00   1.00   40.00    --   37.46  57.00-180.00   44
  3  \w     34.00  95.00   1.00   40.00    --   37.46  77.00 -90.00   61
  4  \w     34.00  59.00   1.00   40.00    --   37.46 179.00  60.00   25
  5  \w      7.00   9.00   1.00   40.00    --   37.46  77.00  60.00    2
;
_diffrn_measurement_device 'four-circle diffractometer'
_diffrn_measurement_device_type 'Xcalibur, Sapphire3'
_diffrn_measurement_method '\w scans'
_diffrn_orient_matrix_type 'CrysAlisPro convention (1999,Acta A55,543-557)'
_diffrn_orient_matrix_UB_11 0.0133757000
_diffrn_orient_matrix_UB_12 0.0169521000
_diffrn_orient_matrix_UB_13 0.0344432000
_diffrn_orient_matrix_UB_21 0.0238937000
_diffrn_orient_matrix_UB_22 -0.0376795000
_diffrn_orient_matrix_UB_23 0.0071899000
_diffrn_orient_matrix_UB_31 0.0368563000
_diffrn_orient_matrix_UB_32 0.0182913000
_diffrn_orient_matrix_UB_33 -0.0171840000
_diffrn_radiation_monochromator graphite
_diffrn_radiation_probe x-ray
_diffrn_radiation_type MoK\a
_diffrn_radiation_wavelength 0.71073
_diffrn_reflns_av_R_equivalents 0.0370
_diffrn_reflns_av_unetI/netI 0.0426
_diffrn_reflns_Laue_measured_fraction_full 0.999
_diffrn_reflns_Laue_measured_fraction_max 1.000
_diffrn_reflns_limit_h_max 21
_diffrn_reflns_limit_h_min -19
_diffrn_reflns_limit_k_max 21
_diffrn_reflns_limit_k_min -22
_diffrn_reflns_limit_l_max 25
_diffrn_reflns_limit_l_min -21
_diffrn_reflns_number 18464
_diffrn_reflns_point_group_measured_fraction_full 0.999
_diffrn_reflns_point_group_measured_fraction_max 1.000
_diffrn_reflns_theta_full 27.500
_diffrn_reflns_theta_max 29.998
_diffrn_reflns_theta_min 2.595
_diffrn_source 'fine-focus sealed X-ray tube'
_diffrn_source_type 'Enhance (Mo) X-ray Source'
_exptl_absorpt_coefficient_mu 1.520
_exptl_absorpt_correction_T_max 1.00000
_exptl_absorpt_correction_T_min 0.76112
_exptl_absorpt_correction_type multi-scan
_exptl_absorpt_process_details
;
CrysAlisPro 1.171.38.46 (Rigaku Oxford Diffraction, 2015)
Empirical absorption correction using spherical harmonics,
 implemented in SCALE3 ABSPACK scaling algorithm.
;
_exptl_crystal_colour 'dark violet'
_exptl_crystal_colour_modifier dark
_exptl_crystal_colour_primary violet
_exptl_crystal_density_diffrn 1.244
_exptl_crystal_description prism
_exptl_crystal_F_000 1656
_exptl_crystal_recrystallization_method 'solvothermal synthesis'
_exptl_crystal_size_max 0.353
_exptl_crystal_size_mid 0.331
_exptl_crystal_size_min 0.165
_refine_diff_density_max 0.632
_refine_diff_density_min -0.307
_refine_diff_density_rms 0.074
_refine_ls_extinction_method none
_refine_ls_goodness_of_fit_ref 1.027
_refine_ls_hydrogen_treatment constr
_refine_ls_matrix_type full
_refine_ls_number_parameters 253
_refine_ls_number_reflns 6396
_refine_ls_number_restraints 31
_refine_ls_restrained_S_all 1.039
_refine_ls_R_factor_all 0.0925
_refine_ls_R_factor_gt 0.0551
_refine_ls_shift/su_max 0.000
_refine_ls_shift/su_mean 0.000
_refine_ls_structure_factor_coef Fsqd
_refine_ls_weighting_details 'w=1/[\s^2^(Fo^2^)+(0.0597P)^2^+4.5529P] where P=(Fo^2^+2Fc^2^)/3'
_refine_ls_weighting_scheme calc
_refine_ls_wR_factor_gt 0.1317
_refine_ls_wR_factor_ref 0.1615
_reflns_Friedel_coverage 0.000
_reflns_number_gt 3919
_reflns_number_total 6396
_reflns_threshold_expression 'I > 2\s(I)'
_cod_data_source_file c8ta08016j2.cif
_cod_data_source_block ZIF-62-Co-bim_0-30
_cod_original_formula_sum 'C7 H6.50 Co N4'
_cod_database_code 7237204
_shelx_shelxl_version_number 2018/3
_chemical_oxdiff_formula 'Co N4 C7 H7'
_chemical_oxdiff_usercomment 'MK93 - ZIF-62(Co)'
_shelx_space_group_comment
;
The symmetry employed for this shelxl refinement is uniquely defined
by the following loop, which should always be used as a source of
symmetry information in preference to the above space-group names.
They are only intended as comments.
;
_reflns_odcompleteness_completeness 99.84
_reflns_odcompleteness_iscentric 1
_reflns_odcompleteness_theta 27.82
_olex2_refinement_description
;
1. Fixed Uiso
 At 1.2 times of:
  All C(H) groups
2. Restrained distances
 N21-C22A \\sim N21-C22B \\sim N22-C23B \\sim N22-C23A
 with sigma of 0.02
 C23A-C22A \\sim C23B-C22B
 with sigma of 0.02
3. Uiso/Uaniso restraints and constraints
Uanis(C23A) \\sim Ueq, Uanis(C22A) \\sim Ueq, Uanis(C22B) \\sim Ueq,
Uanis(C23B) \\sim Ueq: with sigma of 0.01 and sigma for terminal atoms of 0.02
4. Others
 Fixed Sof: H12(0.5) H13(0.5) C14(0.5) H14(0.5) C15(0.5) H15(0.5) C16(0.5)
 H16(0.5) C17(0.5) H17(0.5) C22A(0.5) H22A(0.5) C22B(0.5) H22B(0.5) C23A(0.5)
 H23A(0.5) C23B(0.5) H23B(0.5)
5.a Aromatic/amide H refined with riding coordinates:
 C11(H11), C12(H12), C13(H13), C14(H14), C15(H15), C16(H16), C17(H17),
 C21(H21), C22A(H22A), C22B(H22B), C23A(H23A), C23B(H23B), C31(H31), C32(H32),
 C33(H33), C41(H41), C42(H42), C43(H43)
;
_olex2_submission_special_instructions 'No special instructions were received'
_oxdiff_exptl_absorpt_empirical_details
;
Empirical correction (ABSPACK) includes:
- Absorption correction using spherical harmonics
- Frame scaling
;
_oxdiff_exptl_absorpt_empirical_full_max 1.289
_oxdiff_exptl_absorpt_empirical_full_min 0.881

loop_
_space_group_symop_operation_xyz
'x, y, z'
'-x+1/2, -y, z+1/2'
'x+1/2, -y+1/2, -z'
'-x, y+1/2, -z+1/2'
'-x, -y, -z'
'x-1/2, y, -z-1/2'
'-x-1/2, y-1/2, z'
'x, -y-1/2, z-1/2'

loop_
_atom_site_label
_atom_site_type_symbol
_atom_site_fract_x
_atom_site_fract_y
_atom_site_fract_z
_atom_site_U_iso_or_equiv
_atom_site_adp_type
_atom_site_occupancy
_atom_site_site_symmetry_order
_atom_site_calc_flag
_atom_site_refinement_flags_posn
_atom_site_refinement_flags_adp
_atom_site_refinement_flags_occupancy
_atom_site_disorder_assembly
_atom_site_disorder_group
Co1 Co 0.50708(3) 0.33646(3) 0.31569(3) 0.04977(16) Uani 1 1 d . . . . .
Co2 Co 0.20126(3) 0.13612(3) 0.40260(3) 0.05068(16) Uani 1 1 d . . . . .
N11 N 0.44249(18) 0.23713(17) 0.35510(16) 0.0481(7) Uani 1 1 d . . . . .
N12 N 0.3255(2) 0.16123(19) 0.38670(19) 0.0534(7) Uani 1 1 d . . . . .
N21 N 0.5967(2) 0.3698(2) 0.38766(19) 0.0627(9) Uani 1 1 d D . . . .
N22 N 0.6711(2) 0.3813(2) 0.4932(2) 0.0663(9) Uani 1 1 d D . . . .
N31 N 0.4212(2) 0.42996(18) 0.30577(16) 0.0505(7) Uani 1 1 d . . . . .
N32 N 0.3363(2) 0.53732(18) 0.34292(19) 0.0553(8) Uani 1 1 d . . . . .
N41 N 0.5618(2) 0.30990(19) 0.22012(17) 0.0545(8) Uani 1 1 d . . . . .
N42 N 0.63526(19) 0.23504(18) 0.13621(16) 0.0488(7) Uani 1 1 d . . . . .
C11 C 0.3565(2) 0.2341(2) 0.36028(19) 0.0464(8) Uani 1 1 d . . . . .
H11 H 0.320288 0.280250 0.346241 0.056 Uiso 1 1 calc R . . . .
C12 C 0.4702(3) 0.1601(2) 0.3831(3) 0.0609(10) Uani 1 1 d . . . . .
H12 H 0.528752 0.142223 0.387863 0.073 Uiso 0.5 1 calc R . P A 2
C13 C 0.3986(3) 0.1141(3) 0.4028(3) 0.0675(12) Uani 1 1 d . . . . .
H13 H 0.399026 0.058750 0.424092 0.081 Uiso 0.5 1 calc R . P B 2
C14 C 0.4070(6) 0.0391(5) 0.4489(5) 0.065(2) Uani 0.5 1 d . . P C 1
H14 H 0.357604 0.011714 0.469244 0.078 Uiso 0.5 1 calc R . P C 1
C15 C 0.4887(7) 0.0093(5) 0.4619(5) 0.068(2) Uani 0.5 1 d . . P C 1
H15 H 0.496191 -0.042947 0.487507 0.081 Uiso 0.5 1 calc R . P C 1
C16 C 0.5611(7) 0.0543(6) 0.4382(5) 0.076(3) Uani 0.5 1 d . . P C 1
H16 H 0.617103 0.031371 0.447128 0.091 Uiso 0.5 1 calc R . P C 1
C17 C 0.5538(6) 0.1332(6) 0.4012(5) 0.068(2) Uani 0.5 1 d . . P C 1
H17 H 0.603378 0.166335 0.389265 0.081 Uiso 0.5 1 calc R . P C 1
C21 C 0.6057(2) 0.3507(2) 0.4568(2) 0.0530(9) Uani 1 1 d . . . . .
H21 H 0.564836 0.314674 0.480575 0.064 Uiso 1 1 calc R . . . .
C22A C 0.6831(6) 0.3866(8) 0.3671(5) 0.085(3) Uani 0.5 1 d D U P D 1
H22A H 0.705241 0.393140 0.318507 0.102 Uiso 0.5 1 calc R . P D 1
C22B C 0.6450(8) 0.4457(7) 0.3866(6) 0.100(4) Uani 0.5 1 d D U P D 2
H22B H 0.646430 0.485192 0.346919 0.120 Uiso 0.5 1 calc R . P D 2
C23A C 0.7278(6) 0.3915(9) 0.4314(5) 0.092(3) Uani 0.5 1 d D U P D 1
H23A H 0.788573 0.400395 0.434913 0.110 Uiso 0.5 1 calc R . P D 1
C23B C 0.6893(8) 0.4542(8) 0.4507(6) 0.099(4) Uani 0.5 1 d D U P D 2
H23B H 0.725661 0.500404 0.464345 0.119 Uiso 0.5 1 calc R . P D 2
C31 C 0.3995(2) 0.4832(2) 0.3595(2) 0.0515(8) Uani 1 1 d . . . . .
H31 H 0.427133 0.482737 0.406269 0.062 Uiso 1 1 calc R . . . .
C32 C 0.3689(4) 0.4526(3) 0.2489(3) 0.0886(16) Uani 1 1 d . . . . .
H32 H 0.368533 0.427594 0.201189 0.106 Uiso 1 1 calc R . . . .
C33 C 0.3178(4) 0.5167(3) 0.2718(3) 0.0922(18) Uani 1 1 d . . . . .
H33 H 0.274858 0.543706 0.242489 0.111 Uiso 1 1 calc R . . . .
C41 C 0.5951(2) 0.2349(2) 0.2006(2) 0.0510(8) Uani 1 1 d . . . . .
H41 H 0.590457 0.185460 0.230540 0.061 Uiso 1 1 calc R . . . .
C42 C 0.5836(4) 0.3612(3) 0.1634(3) 0.0904(18) Uani 1 1 d . . . . .
H42 H 0.569929 0.420135 0.160122 0.108 Uiso 1 1 calc R . . . .
C43 C 0.6277(4) 0.3165(3) 0.1119(3) 0.0861(17) Uani 1 1 d . . . . .
H43 H 0.649605 0.338230 0.066637 0.103 Uiso 1 1 calc R . . . .

loop_
_atom_site_aniso_label
_atom_site_aniso_U_11
_atom_site_aniso_U_22
_atom_site_aniso_U_33
_atom_site_aniso_U_23
_atom_site_aniso_U_13
_atom_site_aniso_U_12
Co1 0.0488(3) 0.0486(3) 0.0519(3) 0.0018(2) 0.0118(2) 0.0017(2)
Co2 0.0457(3) 0.0436(3) 0.0628(3) 0.0063(2) -0.0031(2) -0.0031(2)
N11 0.0435(15) 0.0450(15) 0.0557(17) 0.0048(13) 0.0096(13) 0.0025(12)
N12 0.0463(16) 0.0431(14) 0.071(2) 0.0106(14) -0.0010(15) 0.0038(13)
N21 0.0550(19) 0.075(2) 0.058(2) 0.0122(17) 0.0085(16) -0.0149(17)
N22 0.0542(19) 0.076(2) 0.069(2) 0.0216(19) 0.0012(17) -0.0196(17)
N31 0.0561(17) 0.0432(14) 0.0521(17) 0.0021(13) -0.0004(14) -0.0004(14)
N32 0.0555(18) 0.0394(14) 0.071(2) 0.0012(14) -0.0077(16) 0.0033(13)
N41 0.0618(19) 0.0479(15) 0.0539(17) 0.0043(14) 0.0160(15) 0.0026(14)
N42 0.0490(16) 0.0458(15) 0.0516(16) 0.0043(13) 0.0107(14) -0.0024(13)
C11 0.0457(18) 0.0405(16) 0.0531(19) 0.0057(15) 0.0033(16) 0.0070(14)
C12 0.053(2) 0.050(2) 0.079(3) 0.008(2) 0.004(2) 0.0093(18)
C13 0.054(2) 0.0461(19) 0.102(3) 0.016(2) 0.001(2) 0.0035(17)
C14 0.087(6) 0.039(3) 0.069(5) -0.003(4) -0.011(5) 0.002(4)
C15 0.092(7) 0.047(4) 0.064(5) -0.007(4) -0.011(5) 0.011(4)
C16 0.081(6) 0.067(5) 0.079(6) -0.009(5) -0.017(5) 0.035(5)
C17 0.053(5) 0.073(5) 0.077(6) -0.014(5) 0.007(4) 0.012(4)
C21 0.0450(19) 0.058(2) 0.056(2) 0.0037(17) 0.0140(17) -0.0044(16)
C22A 0.069(5) 0.122(7) 0.062(5) 0.005(5) 0.019(4) -0.038(5)
C22B 0.102(7) 0.104(7) 0.093(6) 0.040(6) -0.006(6) -0.051(6)
C23A 0.060(5) 0.134(7) 0.081(6) 0.008(6) 0.021(5) -0.040(5)
C23B 0.098(7) 0.095(6) 0.104(7) 0.035(6) -0.029(6) -0.046(5)
C31 0.058(2) 0.0463(18) 0.050(2) 0.0045(16) -0.0044(17) 0.0037(16)
C32 0.124(4) 0.065(3) 0.076(3) -0.018(2) -0.041(3) 0.024(3)
C33 0.114(4) 0.066(3) 0.096(4) -0.023(3) -0.061(3) 0.035(3)
C41 0.054(2) 0.0443(17) 0.055(2) 0.0045(16) 0.0081(17) -0.0013(16)
C42 0.140(5) 0.044(2) 0.087(3) 0.020(2) 0.054(3) 0.028(3)
C43 0.131(4) 0.054(2) 0.074(3) 0.017(2) 0.056(3) 0.021(3)

loop_
_atom_type_symbol
_atom_type_description
_atom_type_scat_dispersion_real
_atom_type_scat_dispersion_imag
_atom_type_scat_source
C C 0.0033 0.0016 'International Tables Vol C Tables 4.2.6.8 and 6.1.1.4'
H H 0.0000 0.0000 'International Tables Vol C Tables 4.2.6.8 and 6.1.1.4'
Co Co 0.3494 0.9721 'International Tables Vol C Tables 4.2.6.8 and 6.1.1.4'
N N 0.0061 0.0033 'International Tables Vol C Tables 4.2.6.8 and 6.1.1.4'

loop_
_exptl_crystal_face_index_h
_exptl_crystal_face_index_k
_exptl_crystal_face_index_l
_exptl_crystal_face_perp_dist
17 -11 -8 0.1332
13 16 -10 0.1053
-14 -14 10 0.1488
0 -22 3 0.1804
13 -17 -5 0.1352
16 6 16 0.0564
-15 -8 16 0.1781
-1 -17 -16 0.1447
-6 13 19 0.1752
-13 12 15 0.1706
-15 15 4 0.1723
-16 5 -16 0.1169
-7 17 -15 0.1301
-17 12 -8 0.1349
-16 -9 -14 0.0992
-10 -6 -22 0.1269
13 6 -19 0.1476

loop_
_geom_angle_atom_site_label_1
_geom_angle_atom_site_label_2
_geom_angle_atom_site_label_3
_geom_angle
_geom_angle_site_symmetry_1
_geom_angle_site_symmetry_3
N11 Co1 N31 106.15(12) . .
N21 Co1 N11 108.84(13) . .
N21 Co1 N31 109.38(14) . .
N41 Co1 N11 111.44(12) . .
N41 Co1 N21 109.68(14) . .
N41 Co1 N31 111.26(13) . .
N12 Co2 N42 106.84(12) . 6_556
N22 Co2 N12 113.38(14) 3_456 .
N22 Co2 N32 110.34(15) 3_456 7_655
N22 Co2 N42 109.16(13) 3_456 6_556
N32 Co2 N12 111.13(13) 7_655 .
N32 Co2 N42 105.61(12) 7_655 6_556
C11 N11 Co1 123.7(2) . .
C11 N11 C12 104.6(3) . .
C12 N11 Co1 131.7(3) . .
C11 N12 Co2 124.9(2) . .
C11 N12 C13 104.1(3) . .
C13 N12 Co2 130.8(3) . .
C21 N21 Co1 130.7(3) . .
C21 N21 C22A 101.5(5) . .
C21 N21 C22B 98.8(5) . .
C22A N21 Co1 122.5(5) . .
C22B N21 Co1 126.0(5) . .
C21 N22 Co2 128.3(3) . 3_556
C21 N22 C23A 96.9(5) . .
C21 N22 C23B 100.3(5) . .
C23A N22 Co2 128.6(5) . 3_556
C31 N31 Co1 124.6(2) . .
C31 N31 C32 104.0(3) . .
C32 N31 Co1 131.3(3) . .
C31 N32 Co2 126.4(3) . 7_665
C31 N32 C33 102.5(3) . .
C33 N32 Co2 130.1(3) . 7_665
C41 N41 Co1 125.8(3) . .
C41 N41 C42 103.3(3) . .
C42 N41 Co1 130.5(3) . .
C41 N42 Co2 123.5(2) . 6_656
C41 N42 C43 104.4(3) . .
C43 N42 Co2 131.7(3) . 6_656
N12 C11 N11 114.5(3) . .
N11 C12 C17 129.7(5) . .
C13 C12 N11 108.0(3) . .
C13 C12 C17 121.7(5) . .
N12 C13 C14 129.2(5) . .
C12 C13 N12 108.7(3) . .
C12 C13 C14 120.5(5) . .
C15 C14 C13 117.4(8) . .
C14 C15 C16 121.0(8) . .
C15 C16 C17 121.9(8) . .
C12 C17 C16 116.8(8) . .
N21 C21 N22 119.2(3) . .
C23A C22A N21 105.3(7) . .
C23B C22B N21 109.8(8) . .
C22A C23A N22 110.8(8) . .
C22B C23B N22 106.8(8) . .
N31 C31 N32 115.0(3) . .
C33 C32 N31 108.1(4) . .
C32 C33 N32 110.4(4) . .
N42 C41 N41 114.5(3) . .
N41 C42 C43 110.0(4) . .
C42 C43 N42 107.9(4) . .

loop_
_geom_bond_atom_site_label_1
_geom_bond_atom_site_label_2
_geom_bond_distance
_geom_bond_site_symmetry_2
Co1 N11 1.984(3) .
Co1 N21 1.973(4) .
Co1 N31 1.986(3) .
Co1 N41 1.972(3) .
Co2 N12 1.979(3) .
Co2 N22 1.966(4) 3_456
Co2 N32 1.978(3) 7_655
Co2 N42 1.986(3) 6_556
N11 C11 1.331(4) .
N11 C12 1.379(5) .
N12 C11 1.329(4) .
N12 C13 1.380(5) .
N21 C21 1.297(5) .
N21 C22A 1.408(8) .
N21 C22B 1.405(9) .
N22 C21 1.299(5) .
N22 C23A 1.430(9) .
N22 C23B 1.407(9) .
N31 C31 1.326(4) .
N31 C32 1.356(5) .
N32 C31 1.327(4) .
N32 C33 1.359(6) .
N41 C41 1.332(4) .
N41 C42 1.349(5) .
N42 C41 1.322(4) .
N42 C43 1.358(5) .
C12 C13 1.369(6) .
C12 C17 1.397(9) .
C13 C14 1.449(9) .
C14 C15 1.365(12) .
C15 C16 1.390(14) .
C16 C17 1.413(13) .
C22A C23A 1.358(12) .
C22B C23B 1.354(12) .
C32 C33 1.344(6) .
C42 C43 1.353(6) .

loop_
_exptl_oxdiff_crystal_face_indexfrac_h
_exptl_oxdiff_crystal_face_indexfrac_k
_exptl_oxdiff_crystal_face_indexfrac_l
_exptl_oxdiff_crystal_face_x
_exptl_oxdiff_crystal_face_y
_exptl_oxdiff_crystal_face_z
17.4753 -11.2898 -7.9205 -0.2304 0.7860 0.5737
13.0093 15.6993 -9.5259 0.1120 -0.3492 0.9303
-14.0944 -14.4920 9.9415 -0.0918 0.2808 -0.9554
-0.1346 -21.9342 3.3770 -0.2573 0.8475 -0.4642
13.1688 -17.1628 -4.6653 -0.2755 0.9278 0.2516
16.0895 6.4386 15.5377 0.8595 0.2536 0.4438
-14.7949 -8.2420 16.1301 0.2180 0.0730 -0.9732
-1.0312 -17.0039 -16.0175 -0.8537 0.5009 -0.0738
-5.9743 13.0027 19.0185 0.7956 -0.4959 -0.3092
-12.9812 12.0040 15.0177 0.5471 -0.6545 -0.5169
-14.9863 15.0075 4.0145 0.1922 -0.8947 -0.3468
-16.0123 5.0071 -16.0009 -0.6804 -0.6863 -0.2236
-6.9939 17.0107 -14.9959 -0.3217 -0.9159 0.3111
-16.9991 12.0087 -7.9927 -0.2991 -0.9161 -0.2695
-16.0270 -8.9990 -14.0080 -0.8494 -0.1446 -0.5146
-10.0266 -5.9971 -22.0118 -0.9939 -0.1719 -0.1010
12.9992 6.0041 -19.0093 -0.3791 -0.0523 0.9156

loop_
_smtbx_masks_void_nr
_smtbx_masks_void_average_x
_smtbx_masks_void_average_y
_smtbx_masks_void_average_z
_smtbx_masks_void_volume
_smtbx_masks_void_count_electrons
1 -0.135 0.176 0.387 152.7 35.2
2 0.135 -0.176 0.613 152.7 33.7
3 -0.135 0.324 0.887 152.7 33.7
4 0.135 0.676 0.113 152.7 34.4
5 0.365 0.176 0.113 152.7 33.7
6 0.365 0.324 0.613 152.7 35.0
7 0.635 0.676 0.387 152.7 33.7
8 0.635 0.824 0.887 152.7 33.7
